data_4124451
loop_
_publ_author_name
'Mootz, D.'
'Boenigk, D.'

_publ_section_title
;
 Fluorides and fluoro acids. 12. Complex-anion homology and isomerism in
 the crystal structures of two potassium poly(hydrogen fluorides), K F (H
 F)2.5 and K F (H F)3
;
_journal_name_full 'Journal of the American Chemical Society'
_journal_page_first 6634
_journal_page_last 6636
_journal_volume 108
_journal_year 1986
_chemical_formula_sum 'F4 H3 K'
_chemical_name_systematic 'K H3 F4'
_space_group_IT_number 167
_symmetry_space_group_name_Hall '-R 3 2"c'
_symmetry_space_group_name_H-M 'R -3 c :H'
_cell_angle_alpha 90
_cell_angle_beta 90
_cell_angle_gamma 120
_cell_formula_units_Z 6
_cell_length_a 7.458
_cell_length_b 7.458
_cell_length_c 11.818
_cell_volume 569.271
_citation_journal_id_ASTM JACSAT
_cod_data_source_file Mootz_JACSAT_1986_1340.cif
_cod_data_source_block H3F4K1
_cod_original_cell_volume 569.2714
_cod_original_formula_sum 'H3 F4 K1'
_cod_database_code 4124451

loop_
_symmetry_equiv_pos_as_xyz
x,y,z
-y,x-y,z
-x+y,-x,z
y,x,-z+1/2
-x,-x+y,-z+1/2
x-y,-y,-z+1/2
-x,-y,-z
y,-x+y,-z
x-y,x,-z
-y,-x,z-1/2
x,x-y,z-1/2
-x+y,y,z-1/2
x+2/3,y+1/3,z+1/3
-y+2/3,x-y+1/3,z+1/3
-x+y+2/3,-x+1/3,z+1/3
y+2/3,x+1/3,-z+5/6
-x+2/3,-x+y+1/3,-z+5/6
x-y+2/3,-y+1/3,-z+5/6
-x+2/3,-y+1/3,-z+1/3
y+2/3,-x+y+1/3,-z+1/3
x-y+2/3,x+1/3,-z+1/3
-y+2/3,-x+1/3,z-1/6
x+2/3,x-y+1/3,z-1/6
-x+y+2/3,y+1/3,z-1/6
x+1/3,y+2/3,z+2/3
-y+1/3,x-y+2/3,z+2/3
-x+y+1/3,-x+2/3,z+2/3
y+1/3,x+2/3,-z+7/6
-x+1/3,-x+y+2/3,-z+7/6
x-y+1/3,-y+2/3,-z+7/6
-x+1/3,-y+2/3,-z+2/3
y+1/3,-x+y+2/3,-z+2/3
x-y+1/3,x+2/3,-z+2/3
-y+1/3,-x+2/3,z+1/6
x+1/3,x-y+2/3,z+1/6
-x+y+1/3,y+2/3,z+1/6

loop_
_atom_site_label
_atom_site_type_symbol
_atom_site_fract_x
_atom_site_fract_y
_atom_site_fract_z
_atom_site_occupancy
_atom_site_U_iso_or_equiv
F2 F-1 0.32195 0 0.25 1 0.0
H1 H+1 0.218 0 0.25 1 0.0
F1 F-1 0 0 0.25 1 0.0
K1 K+1 0 0 0 1 0.0
